data_2104877
loop_
_publ_author_name
'Budesinsky, Milos'
'Cisarova, Ivana'
'Podlaha, Jaroslav'
'Borremans, Frans'
'Martins, Jos\'e C.'
'Waroquier, Michel'
'Pauwels, Ewald'

_publ_section_title
;
 Structures of cyclic dipeptides: an X-ray and computational study of
 <i>cis</i>- and <i>trans</i>-<i>cyclo</i>(Pip-Phe),
 <i>cyclo</i>(Pro-Phe) and their <i>N</i>-methyl derivatives
;
_journal_issue 6
_journal_name_full 'Acta Crystallographica Section B'
_journal_page_first 662
_journal_page_last 677
_journal_paper_doi 10.1107/S0108768110040243
_journal_volume 66
_journal_year 2010
_chemical_formula_moiety 'C15 H18 N2 O2'
_chemical_formula_sum 'C15 H18 N2 O2'
_chemical_formula_weight 258.31
_chemical_name_systematic
;
 ?
;
_space_group_IT_number 4
_symmetry_cell_setting monoclinic
_symmetry_space_group_name_Hall 'P 2yb'
_symmetry_space_group_name_H-M 'P 1 21 1'
_atom_sites_solution_hydrogens difmap
_atom_sites_solution_primary direct
_atom_sites_solution_secondary difmap
_audit_creation_method SHELXL-97
_cell_angle_alpha 90.00
_cell_angle_beta 95.2660(18)
_cell_angle_gamma 90.00
_cell_formula_units_Z 12
_cell_length_a 22.1154(7)
_cell_length_b 6.3963(2)
_cell_length_c 29.5771(7)
_cell_measurement_reflns_used 62657
_cell_measurement_temperature 150(2)
_cell_measurement_theta_max 25
_cell_measurement_theta_min 1
_cell_volume 4166.2(2)
_computing_cell_refinement 'COLLECT and DENZO'
_computing_data_collection 'COLLECT (Hooft, 1998) and DENZO (Otwinowski & Minor, 1997)'
_computing_data_reduction 'COLLECT and DENZO'
_computing_structure_refinement 'SHELXL-97 (Sheldrick, 1997)'
_computing_structure_solution 'SIR92 (Altomare et al., 1994)'
_diffrn_ambient_temperature 150(2)
_diffrn_detector_area_resol_mean 9.091
_diffrn_measured_fraction_theta_full 0.984
_diffrn_measured_fraction_theta_max 0.984
_diffrn_measurement_device_type 'Nonius KappaCCD area detector'
_diffrn_measurement_method '\f and \w scans to fill the Ewald sphere'
_diffrn_radiation_monochromator graphite
_diffrn_radiation_source 'fine-focus sealed tube'
_diffrn_radiation_type MoK\a
_diffrn_radiation_wavelength 0.71070
_diffrn_reflns_av_R_equivalents 0.0360
_diffrn_reflns_av_sigmaI/netI 0.0795
_diffrn_reflns_limit_h_max 26
_diffrn_reflns_limit_h_min -26
_diffrn_reflns_limit_k_max 7
_diffrn_reflns_limit_k_min -7
_diffrn_reflns_limit_l_max 35
_diffrn_reflns_limit_l_min -34
_diffrn_reflns_number 64641
_diffrn_reflns_theta_full 25.10
_diffrn_reflns_theta_max 25.10
_diffrn_reflns_theta_min 1.20
_diffrn_standards_number 0
_exptl_absorpt_coefficient_mu 0.083
_exptl_absorpt_correction_type none
_exptl_crystal_colour colourless
_exptl_crystal_density_diffrn 1.235
_exptl_crystal_density_method 'not measured'
_exptl_crystal_description prism
_exptl_crystal_F_000 1656
_exptl_crystal_size_max 0.35
_exptl_crystal_size_mid 0.35
_exptl_crystal_size_min 0.2
_refine_diff_density_max 0.192
_refine_diff_density_min -0.231
_refine_ls_abs_structure_details 'Flack H D (1983), Acta Cryst. A39, 876-881'
_refine_ls_abs_structure_Flack -0.1(11)
_refine_ls_extinction_method none
_refine_ls_goodness_of_fit_ref 1.082
_refine_ls_hydrogen_treatment mixed
_refine_ls_matrix_type full
_refine_ls_number_parameters 1051
_refine_ls_number_reflns 14267
_refine_ls_number_restraints 1
_refine_ls_restrained_S_all 1.082
_refine_ls_R_factor_all 0.1122
_refine_ls_R_factor_gt 0.0656
_refine_ls_shift/su_max 0.004
_refine_ls_shift/su_mean 0.001
_refine_ls_structure_factor_coef Fsqd
_refine_ls_weighting_details 'calc w=1/[\s^2^(Fo^2^)+(0.0145P)^2^+2.6049P] where P=(Fo^2^+2Fc^2^)/3'
_refine_ls_weighting_scheme calc
_refine_ls_wR_factor_gt 0.1234
_refine_ls_wR_factor_ref 0.1441
_reflns_number_gt 9326
_reflns_number_total 14267
_reflns_threshold_expression I>2\s(I)
_cod_data_source_file so5040.cif
_cod_data_source_block 1b
_cod_original_sg_symbol_H-M 'P 21'
_cod_database_code 2104877
_cod_database_fobs_code 2104877

loop_
_symmetry_equiv_pos_as_xyz
'x, y, z'
'-x, y+1/2, -z'

loop_
_atom_site_type_symbol
_atom_site_label
_atom_site_fract_x
_atom_site_fract_y
_atom_site_fract_z
_atom_site_U_iso_or_equiv
_atom_site_adp_type
_atom_site_calc_flag
_atom_site_refinement_flags
_atom_site_occupancy
_atom_site_disorder_assembly
_atom_site_disorder_group
N N11 -0.18810(13) 0.4965(5) 0.85758(8) 0.0257(7) Uani d . 1 . .
C C12 -0.18332(15) 0.3068(6) 0.87631(11) 0.0266(8) Uani d . 1 . .
C C13 -0.20288(15) 0.2767(6) 0.92324(11) 0.0294(8) Uani d . 1 . .
H H13 -0.2279 0.1501 0.9224 0.035 Uiso calc R 1 . .
N N14 -0.23990(13) 0.4468(5) 0.93812(9) 0.0261(7) Uani d . 1 . .
C C15 -0.24115(15) 0.6423(6) 0.92199(10) 0.0224(8) Uani d . 1 . .
C C16 -0.21632(15) 0.6804(5) 0.87695(10) 0.0226(8) Uani d . 1 . .
H H16 -0.1851 0.7891 0.8815 0.027 Uiso calc R 1 . .
C C17 -0.26619(16) 0.7631(6) 0.84289(10) 0.0316(9) Uani d . 1 . .
H H17A -0.2813 0.8938 0.8541 0.038 Uiso calc R 1 . .
H H17B -0.2996 0.6641 0.8403 0.038 Uiso calc R 1 . .
C C18 -0.24460(18) 0.7995(7) 0.79582(10) 0.0389(10) Uani d . 1 . .
H H18A -0.2791 0.8352 0.7745 0.047 Uiso calc R 1 . .
H H18B -0.2164 0.9159 0.7971 0.047 Uiso calc R 1 . .
C C19 -0.21369(17) 0.6048(6) 0.77938(10) 0.0334(9) Uani d . 1 . .
H H19A -0.2432 0.4931 0.7744 0.040 Uiso calc R 1 . .
H H19B -0.1972 0.6343 0.7508 0.040 Uiso calc R 1 . .
C C110 -0.16345(16) 0.5370(6) 0.81404(10) 0.0342(9) Uani d . 1 . .
H H11A -0.1445 0.4112 0.8037 0.041 Uiso calc R 1 . .
H H11B -0.1328 0.6455 0.8178 0.041 Uiso calc R 1 . .
C C111 -0.14745(17) 0.2368(6) 0.95717(12) 0.0358(10) Uani d . 1 . .
H H11C -0.1609 0.1986 0.9863 0.043 Uiso calc R 1 . .
H H11D -0.1242 0.1209 0.9466 0.043 Uiso calc R 1 . .
C C112 -0.10734(17) 0.4284(6) 0.96277(11) 0.0316(9) Uani d . 1 . .
C C113 -0.11505(18) 0.5732(6) 0.99712(11) 0.0362(10) Uani d . 1 . .
H H113 -0.1440 0.5490 1.0174 0.043 Uiso calc R 1 . .
C C114 -0.07991(19) 0.7526(7) 1.00123(13) 0.0452(11) Uani d . 1 . .
H H114 -0.0856 0.8481 1.0242 0.054 Uiso calc R 1 . .
C C115 -0.03683(18) 0.7906(8) 0.97175(13) 0.0479(11) Uani d . 1 . .
H H115 -0.0135 0.9116 0.9749 0.057 Uiso calc R 1 . .
C C116 -0.02788(19) 0.6531(7) 0.93795(14) 0.0449(11) Uani d . 1 . .
H H116 0.0019 0.6786 0.9184 0.054 Uiso calc R 1 . .
C C117 -0.06381(17) 0.4729(6) 0.93275(12) 0.0362(9) Uani d . 1 . .
H H117 -0.0586 0.3814 0.9090 0.043 Uiso calc R 1 . .
O O12 -0.16021(12) 0.1581(4) 0.85792(8) 0.0409(7) Uani d . 1 . .
O O15 -0.26457(11) 0.7900(4) 0.94108(7) 0.0331(6) Uani d . 1 . .
N N21 0.29507(15) 0.4846(5) 0.87566(9) 0.0348(8) Uani d . 1 . .
C C22 0.30010(17) 0.2900(6) 0.89185(12) 0.0348(9) Uani d . 1 . .
C C23 0.29341(17) 0.2573(6) 0.94162(11) 0.0358(9) Uani d . 1 . .
H H23 0.2670 0.1361 0.9448 0.043 Uiso calc R 1 . .
N N24 0.26790(14) 0.4365(5) 0.96412(10) 0.0303(7) Uani d . 1 . .
C C25 0.26370(16) 0.6314(6) 0.94829(11) 0.0295(9) Uani d . 1 . .
C C26 0.27089(17) 0.6661(6) 0.89841(10) 0.0301(9) Uani d . 1 . .
H H26 0.2997 0.7814 0.8963 0.036 Uiso calc R 1 . .
C C27 0.21073(19) 0.7328(7) 0.87301(12) 0.0459(11) Uani d . 1 . .
H H27A 0.1808 0.6234 0.8755 0.055 Uiso calc R 1 . .
H H27B 0.1961 0.8581 0.8870 0.055 Uiso calc R 1 . .
C C28 0.2173(2) 0.7755(8) 0.82307(12) 0.0520(11) Uani d . 1 . .
H H28A 0.2413 0.9011 0.8203 0.062 Uiso calc R 1 . .
H H28B 0.1775 0.7995 0.8073 0.062 Uiso calc R 1 . .
C C29 0.2479(2) 0.5920(8) 0.80068(12) 0.0520(12) Uani d . 1 . .
H H29A 0.2204 0.4736 0.7981 0.062 Uiso calc R 1 . .
H H29B 0.2567 0.6318 0.7703 0.062 Uiso calc R 1 . .
C C210 0.3064(2) 0.5295(7) 0.82815(11) 0.0491(12) Uani d . 1 . .
H H21A 0.3231 0.4063 0.8148 0.059 Uiso calc R 1 . .
H H21B 0.3358 0.6417 0.8275 0.059 Uiso calc R 1 . .
C C211 0.35748(18) 0.2066(6) 0.96520(13) 0.0415(10) Uani d . 1 . .
H H21C 0.3544 0.1856 0.9974 0.050 Uiso calc R 1 . .
H H21D 0.3718 0.0771 0.9529 0.050 Uiso calc R 1 . .
C C212 0.40331(17) 0.3767(6) 0.95916(12) 0.0357(9) Uani d . 1 . .
C C213 0.41134(18) 0.5452(7) 0.98971(13) 0.0431(11) Uani d . 1 . .
H H213 0.3894 0.5476 1.0150 0.052 Uiso calc R 1 . .
C C214 0.45009(18) 0.7039(7) 0.98330(15) 0.0496(12) Uani d . 1 . .
H H214 0.4556 0.8099 1.0048 0.060 Uiso calc R 1 . .
C C215 0.4813(2) 0.7095(8) 0.94532(15) 0.0545(12) Uani d . 1 . .
H H215 0.5065 0.8219 0.9403 0.065 Uiso calc R 1 . .
C C216 0.47507(18) 0.5480(8) 0.91497(15) 0.0504(12) Uani d . 1 . .
H H216 0.4969 0.5498 0.8896 0.061 Uiso calc R 1 . .
C C217 0.43610(18) 0.3795(7) 0.92158(13) 0.0425(10) Uani d . 1 . .
H H217 0.4324 0.2703 0.9007 0.051 Uiso calc R 1 . .
O O22 0.31394(14) 0.1389(4) 0.86910(8) 0.0468(7) Uani d . 1 . .
O O25 0.25042(12) 0.7827(4) 0.97130(8) 0.0419(7) Uani d . 1 . .
N N31 0.01837(13) -0.0103(5) 0.80175(9) 0.0286(7) Uani d . 1 . .
C C32 0.01465(16) -0.2023(6) 0.78399(11) 0.0320(9) Uani d . 1 . .
C C33 0.03689(17) -0.2353(6) 0.73809(11) 0.0346(9) Uani d . 1 . .
H H33 0.0618 -0.3622 0.7392 0.042 Uiso calc R 1 . .
N N34 0.07276(13) -0.0620(5) 0.72206(11) 0.0337(8) Uani d . 1 . .
C C35 0.07335(17) 0.1319(7) 0.73811(13) 0.0355(9) Uani d . 1 . .
C C36 0.04788(17) 0.1700(6) 0.78317(12) 0.0333(9) Uani d . 1 . .
H H36 0.0175 0.2813 0.7786 0.040 Uiso calc R 1 . .
C C37 0.09855(19) 0.2501(7) 0.81675(13) 0.0501(11) Uani d . 1 . .
H H37A 0.1138 0.3810 0.8058 0.060 Uiso calc R 1 . .
H H37B 0.1317 0.1501 0.8191 0.060 Uiso calc R 1 . .
C C38 0.0763(2) 0.2841(8) 0.86376(13) 0.0578(12) Uani d . 1 . .
H H38A 0.1107 0.3182 0.8852 0.069 Uiso calc R 1 . .
H H38B 0.0486 0.4020 0.8624 0.069 Uiso calc R 1 . .
C C39 0.04443(19) 0.0939(7) 0.88052(12) 0.0452(11) Uani d . 1 . .
H H39A 0.0278 0.1260 0.9090 0.054 Uiso calc R 1 . .
H H39B 0.0732 -0.0199 0.8858 0.054 Uiso calc R 1 . .
C C310 -0.00622(16) 0.0289(7) 0.84539(11) 0.0352(9) Uani d . 1 . .
H H31A -0.0256 -0.0969 0.8554 0.042 Uiso calc R 1 . .
H H31B -0.0366 0.1385 0.8418 0.042 Uiso calc R 1 . .
C C311 -0.01982(17) -0.2709(6) 0.70407(13) 0.0391(10) Uani d . 1 . .
H H31C -0.0066 -0.3152 0.6752 0.047 Uiso calc R 1 . .
H H31D -0.0439 -0.3831 0.7153 0.047 Uiso calc R 1 . .
C C312 -0.05872(16) -0.0815(6) 0.69664(12) 0.0327(9) Uani d . 1 . .
C C313 -0.04975(17) 0.0589(7) 0.66217(11) 0.0368(10) Uani d . 1 . .
H H313 -0.0204 0.0314 0.6424 0.044 Uiso calc R 1 . .
C C314 -0.08438(17) 0.2415(7) 0.65687(12) 0.0414(10) Uani d . 1 . .
H H314 -0.0780 0.3334 0.6334 0.050 Uiso calc R 1 . .
C C315 -0.12875(17) 0.2883(7) 0.68645(12) 0.0404(10) Uani d . 1 . .
H H315 -0.1515 0.4105 0.6833 0.049 Uiso calc R 1 . .
C C316 -0.13721(17) 0.1448(7) 0.72049(13) 0.0420(11) Uani d . 1 . .
H H316 -0.1667 0.1706 0.7403 0.050 Uiso calc R 1 . .
C C317 -0.10342(16) -0.0330(7) 0.72566(12) 0.0353(9) Uani d . 1 . .
H H317 -0.1102 -0.1246 0.7491 0.042 Uiso calc R 1 . .
O O32 -0.00871(12) -0.3519(4) 0.80245(9) 0.0451(7) Uani d . 1 . .
O O35 0.09600(12) 0.2802(5) 0.71901(9) 0.0472(7) Uani d . 1 . .
N N41 0.14268(17) 0.4798(5) 0.54158(10) 0.0427(9) Uani d . 1 . .
C C42 0.1474(2) 0.2896(7) 0.55880(12) 0.0455(11) Uani d . 1 . .
C C43 0.13511(18) 0.2563(6) 0.60750(12) 0.0381(10) Uani d . 1 . .
H H43 0.1088 0.1335 0.6086 0.046 Uiso calc R 1 . .
N N44 0.10430(16) 0.4312(6) 0.62625(13) 0.0458(9) Uani d . 1 . .
C C45 0.10235(17) 0.6251(7) 0.61046(13) 0.0382(10) Uani d . 1 . .
C C46 0.11788(18) 0.6616(6) 0.56288(12) 0.0377(10) Uani d . 1 . .
H H46 0.1481 0.7739 0.5635 0.045 Uiso calc R 1 . .
C C47 0.0613(2) 0.7334(9) 0.53346(18) 0.0833(18) Uani d . 1 . .
H H47A 0.0463 0.8620 0.5458 0.100 Uiso calc R 1 . .
H H47B 0.0298 0.6282 0.5342 0.100 Uiso calc R 1 . .
C C48 0.0752(3) 0.7704(10) 0.48347(15) 0.107(2) Uani d . 1 . .
H H48A 0.0375 0.7977 0.4649 0.129 Uiso calc R 1 . .
H H48B 0.1010 0.8925 0.4821 0.129 Uiso calc R 1 . .
C C49 0.1065(3) 0.5826(9) 0.46458(15) 0.094(2) Uani d . 1 . .
H H49A 0.0786 0.4656 0.4614 0.113 Uiso calc R 1 . .
H H49B 0.1188 0.6158 0.4348 0.113 Uiso calc R 1 . .
C C410 0.1612(2) 0.5239(7) 0.49581(12) 0.0606(14) Uani d . 1 . .
H H41A 0.1804 0.4012 0.4842 0.073 Uiso calc R 1 . .
H H41B 0.1904 0.6375 0.4974 0.073 Uiso calc R 1 . .
C C411 0.19496(19) 0.2079(7) 0.63580(12) 0.0445(11) Uani d . 1 . .
H H41C 0.1869 0.1772 0.6668 0.053 Uiso calc R 1 . .
H H41D 0.2135 0.0854 0.6236 0.053 Uiso calc R 1 . .
C C412 0.2383(2) 0.3910(7) 0.63552(13) 0.0484(11) Uani d . 1 . .
C C413 0.2380(2) 0.5455(8) 0.66754(17) 0.0698(15) Uani d . 1 . .
H H413 0.2127 0.5331 0.6908 0.084 Uiso calc R 1 . .
C C414 0.2749(4) 0.7205(11) 0.6657(3) 0.116(3) Uani d . 1 . .
H H414 0.2750 0.8251 0.6876 0.139 Uiso calc R 1 . .
C C415 0.3115(4) 0.7337(17) 0.6304(4) 0.169(7) Uani d . 1 . .
H H415 0.3369 0.8489 0.6287 0.203 Uiso calc R 1 . .
C C416 0.3115(3) 0.5898(17) 0.5993(4) 0.148(5) Uani d . 1 . .
H H416 0.3361 0.6064 0.5757 0.178 Uiso calc R 1 . .
C C417 0.2758(2) 0.4127(9) 0.60053(17) 0.0686(15) Uani d . 1 . .
H H417 0.2769 0.3099 0.5784 0.082 Uiso calc R 1 . .
O O42 0.16481(18) 0.1379(5) 0.53748(9) 0.0724(11) Uani d . 1 . .
O O45 0.08605(13) 0.7761(5) 0.63259(10) 0.0534(8) Uani d . 1 . .
N N51 0.54685(14) 0.9973(5) 0.79982(9) 0.0297(7) Uani d . 1 . .
C C52 0.54046(16) 0.8034(6) 0.78274(11) 0.0314(9) Uani d . 1 . .
C C53 0.54674(17) 0.7714(6) 0.73256(11) 0.0350(9) Uani d . 1 . .
H H53 0.5731 0.6497 0.7298 0.042 Uiso calc R 1 . .
N N54 0.57468(15) 0.9463(5) 0.71134(11) 0.0356(8) Uani d . 1 . .
C C55 0.57920(16) 1.1377(6) 0.72726(12) 0.0300(8) Uani d . 1 . .
C C56 0.56963(15) 1.1772(6) 0.77658(11) 0.0269(8) Uani d . 1 . .
H H56 0.5398 1.2900 0.7776 0.032 Uiso calc R 1 . .
C C57 0.62886(16) 1.2506(6) 0.80293(11) 0.0363(9) Uani d . 1 . .
H H57A 0.6427 1.3777 0.7892 0.044 Uiso calc R 1 . .
H H57B 0.6599 1.1447 0.8009 0.044 Uiso calc R 1 . .
C C58 0.62001(18) 1.2922(8) 0.85343(11) 0.0430(10) Uani d . 1 . .
H H58A 0.6593 1.3175 0.8700 0.052 Uiso calc R 1 . .
H H58B 0.5955 1.4169 0.8557 0.052 Uiso calc R 1 . .
C C59 0.58940(18) 1.1099(7) 0.87504(12) 0.0446(10) Uani d . 1 . .
H H59A 0.6174 0.9930 0.8786 0.053 Uiso calc R 1 . .
H H59B 0.5789 1.1502 0.9050 0.053 Uiso calc R 1 . .
C C510 0.53255(17) 1.0430(6) 0.84632(11) 0.0345(9) Uani d . 1 . .
H H51A 0.5157 0.9194 0.8594 0.041 Uiso calc R 1 . .
H H51B 0.5025 1.1535 0.8458 0.041 Uiso calc R 1 . .
C C511 0.48428(18) 0.7169(6) 0.70839(12) 0.0404(10) Uani d . 1 . .
H H51C 0.4882 0.6930 0.6764 0.048 Uiso calc R 1 . .
H H51D 0.4694 0.5891 0.7211 0.048 Uiso calc R 1 . .
C C512 0.43946(17) 0.8907(6) 0.71351(11) 0.0342(9) Uani d . 1 . .
C C513 0.40434(17) 0.8918(7) 0.75043(12) 0.0438(11) Uani d . 1 . .
H H513 0.4077 0.7808 0.7708 0.053 Uiso calc R 1 . .
C C514 0.3651(2) 1.0517(9) 0.75742(14) 0.0564(13) Uani d . 1 . .
H H514 0.3422 1.0491 0.7822 0.068 Uiso calc R 1 . .
C C515 0.3598(2) 1.2195(8) 0.72680(15) 0.0630(15) Uani d . 1 . .
H H515 0.3330 1.3281 0.7311 0.076 Uiso calc R 1 . .
C C516 0.3948(2) 1.2231(7) 0.69007(13) 0.0521(12) Uani d . 1 . .
H H516 0.3922 1.3355 0.6700 0.063 Uiso calc R 1 . .
C C517 0.43388(18) 1.0568(7) 0.68354(12) 0.0407(10) Uani d . 1 . .
H H517 0.4566 1.0577 0.6586 0.049 Uiso calc R 1 . .
O O52 0.52535(13) 0.6539(4) 0.80549(8) 0.0442(7) Uani d . 1 . .
O O55 0.59400(11) 1.2887(4) 0.70393(7) 0.0374(6) Uani d . 1 . .
N N61 0.63307(16) 1.5006(5) 0.52701(10) 0.0417(9) Uani d . 1 . .
C C62 0.6388(2) 1.3085(6) 0.54377(12) 0.0399(10) Uani d . 1 . .
C C63 0.62485(17) 1.2716(6) 0.59232(10) 0.0334(9) Uani d . 1 . .
H H63 0.5997 1.1458 0.5932 0.040 Uiso calc R 1 . .
N N64 0.59291(13) 1.4456(5) 0.61204(10) 0.0289(7) Uani d . 1 . .
C C65 0.58960(17) 1.6417(6) 0.59598(11) 0.0305(9) Uani d . 1 . .
C C66 0.6057(2) 1.6791(6) 0.54838(11) 0.0412(10) Uani d . 1 . .
H H66 0.6358 1.7920 0.5500 0.049 Uiso calc R 1 . .
C C67 0.5504(2) 1.7574(8) 0.51850(12) 0.0595(13) Uani d . 1 . .
H H67A 0.5181 1.6548 0.5185 0.071 Uiso calc R 1 . .
H H67B 0.5360 1.8863 0.5311 0.071 Uiso calc R 1 . .
C C68 0.5648(3) 1.7964(9) 0.46969(13) 0.0777(17) Uani d . 1 . .
H H68A 0.5274 1.8249 0.4510 0.093 Uiso calc R 1 . .
H H68B 0.5905 1.9190 0.4689 0.093 Uiso calc R 1 . .
C C69 0.5967(3) 1.6107(8) 0.44989(13) 0.0708(16) Uani d . 1 . .
H H69A 0.5686 1.4944 0.4457 0.085 Uiso calc R 1 . .
H H69B 0.6094 1.6484 0.4205 0.085 Uiso calc R 1 . .
C C610 0.6515(2) 1.5452(8) 0.48114(12) 0.0605(14) Uani d . 1 . .
H H61A 0.6696 1.4214 0.4691 0.073 Uiso calc R 1 . .
H H61B 0.6815 1.6561 0.4829 0.073 Uiso calc R 1 . .
C C611 0.68619(17) 1.2310(6) 0.62093(11) 0.0346(9) Uani d . 1 . .
H H61C 0.6782 1.1936 0.6516 0.042 Uiso calc R 1 . .
H H61D 0.7063 1.1133 0.6081 0.042 Uiso calc R 1 . .
C C612 0.72766(16) 1.4161(7) 0.62273(12) 0.0359(10) Uani d . 1 . .
C C613 0.72413(17) 1.5683(7) 0.65572(14) 0.0414(10) Uani d . 1 . .
H H613 0.6962 1.5535 0.6772 0.050 Uiso calc R 1 . .
C C614 0.7611(2) 1.7403(8) 0.65714(16) 0.0583(13) Uani d . 1 . .
H H614 0.7594 1.8382 0.6802 0.070 Uiso calc R 1 . .
C C615 0.8011(2) 1.7688(9) 0.62438(19) 0.0697(15) Uani d . 1 . .
H H615 0.8250 1.8884 0.6245 0.084 Uiso calc R 1 . .
C C616 0.80500(19) 1.6173(10) 0.59150(18) 0.0635(15) Uani d . 1 . .
H H616 0.8325 1.6336 0.5698 0.076 Uiso calc R 1 . .
C C617 0.76855(18) 1.4424(8) 0.59059(14) 0.0497(12) Uani d . 1 . .
H H617 0.7715 1.3416 0.5682 0.060 Uiso calc R 1 . .
O O62 0.65854(16) 1.1591(5) 0.52299(9) 0.0589(9) Uani d . 1 . .
O O65 0.57063(11) 1.7889(4) 0.61750(8) 0.0388(6) Uani d . 1 . .
H H14 -0.2546(19) 0.457(7) 0.9612(14) 0.061(15) Uiso d . 1 . .
H H24 0.262(2) 0.412(7) 0.9929(15) 0.072(15) Uiso d . 1 . .
H H34 0.0930(16) -0.086(6) 0.6935(12) 0.043(11) Uiso d . 1 . .
H H44 0.0995(15) 0.418(6) 0.6525(11) 0.021(10) Uiso d . 1 . .
H H54 0.5730(13) 0.935(5) 0.6824(11) 0.015(8) Uiso d . 1 . .
H H64 0.5802(16) 1.415(6) 0.6415(12) 0.041(11) Uiso d . 1 . .

loop_
_atom_site_aniso_label
_atom_site_aniso_U_11
_atom_site_aniso_U_22
_atom_site_aniso_U_33
_atom_site_aniso_U_12
_atom_site_aniso_U_13
_atom_site_aniso_U_23
N11 0.0336(17) 0.0269(19) 0.0173(13) 0.0006(13) 0.0063(12) -0.0015(13)
C12 0.030(2) 0.023(2) 0.0271(17) -0.0046(17) 0.0023(15) -0.0051(18)
C13 0.0276(19) 0.021(2) 0.0406(19) -0.0085(17) 0.0071(15) 0.0066(18)
N14 0.0359(18) 0.0274(19) 0.0166(14) 0.0040(14) 0.0103(13) 0.0020(14)
C15 0.0253(19) 0.023(2) 0.0186(15) -0.0022(16) 0.0007(14) -0.0020(17)
C16 0.0274(19) 0.0177(19) 0.0242(16) -0.0038(14) 0.0101(14) -0.0021(14)
C17 0.046(2) 0.030(2) 0.0202(16) 0.0072(19) 0.0102(15) 0.0038(17)
C18 0.061(3) 0.035(2) 0.0209(16) 0.006(2) 0.0087(17) 0.0076(18)
C19 0.049(2) 0.035(2) 0.0180(16) -0.0077(18) 0.0158(16) 0.0013(16)
C110 0.042(2) 0.038(2) 0.0243(17) -0.0003(19) 0.0162(16) -0.0009(17)
C111 0.041(2) 0.032(3) 0.0353(19) 0.0059(18) 0.0072(17) 0.0075(18)
C112 0.041(2) 0.027(2) 0.0250(17) 0.0083(18) -0.0049(17) 0.0048(17)
C113 0.046(2) 0.036(3) 0.0253(18) 0.006(2) -0.0058(17) 0.0080(18)
C114 0.057(3) 0.031(3) 0.043(2) 0.008(2) -0.021(2) -0.003(2)
C115 0.043(3) 0.042(3) 0.054(2) -0.009(2) -0.025(2) 0.000(2)
C116 0.044(3) 0.042(3) 0.047(2) -0.003(2) -0.0067(19) 0.008(2)
C117 0.039(2) 0.037(2) 0.0311(19) 0.0028(18) -0.0020(17) 0.0055(18)
O12 0.0527(17) 0.0271(17) 0.0448(15) 0.0018(13) 0.0152(13) -0.0057(13)
O15 0.0523(16) 0.0254(15) 0.0233(11) 0.0076(13) 0.0123(11) -0.0063(12)
N21 0.058(2) 0.028(2) 0.0207(14) -0.0016(15) 0.0147(15) 0.0016(14)
C22 0.052(2) 0.016(2) 0.0375(19) -0.0100(19) 0.0129(18) -0.0058(19)
C23 0.046(2) 0.029(2) 0.0350(19) 0.0035(19) 0.0157(17) 0.0021(19)
N24 0.0455(19) 0.0272(19) 0.0203(14) 0.0005(15) 0.0143(14) 0.0033(15)
C25 0.043(2) 0.024(2) 0.0236(17) -0.0101(18) 0.0160(16) -0.0018(18)
C26 0.048(2) 0.020(2) 0.0234(17) -0.0043(17) 0.0125(16) 0.0004(16)
C27 0.060(3) 0.042(3) 0.036(2) -0.002(2) 0.0054(19) -0.0008(19)
C28 0.067(3) 0.051(3) 0.035(2) -0.002(3) -0.010(2) 0.008(2)
C29 0.080(3) 0.051(3) 0.0240(19) -0.016(3) 0.002(2) -0.002(2)
C210 0.084(3) 0.043(3) 0.0230(19) -0.013(2) 0.023(2) 0.0018(19)
C211 0.060(3) 0.028(2) 0.039(2) 0.009(2) 0.017(2) 0.0040(18)
C212 0.039(2) 0.035(2) 0.035(2) 0.0063(18) 0.0116(17) 0.0075(18)
C213 0.046(2) 0.049(3) 0.036(2) 0.013(2) 0.0130(19) -0.005(2)
C214 0.038(2) 0.052(3) 0.060(3) 0.007(2) 0.006(2) -0.013(2)
C215 0.053(3) 0.050(3) 0.061(3) -0.004(2) 0.009(2) 0.005(2)
C216 0.037(2) 0.058(3) 0.059(3) -0.007(2) 0.022(2) 0.006(3)
C217 0.047(2) 0.038(3) 0.045(2) 0.008(2) 0.016(2) -0.0025(19)
O22 0.079(2) 0.0249(17) 0.0393(14) -0.0095(15) 0.0217(14) -0.0061(14)
O25 0.0658(19) 0.0308(16) 0.0323(12) -0.0026(15) 0.0222(13) -0.0038(14)
N31 0.0276(16) 0.028(2) 0.0316(15) -0.0001(13) 0.0127(13) 0.0003(14)
C32 0.038(2) 0.021(2) 0.0390(19) 0.0016(18) 0.0145(17) 0.0040(19)
C33 0.044(2) 0.025(2) 0.0375(19) -0.0019(18) 0.0192(17) 0.0098(19)
N34 0.0303(17) 0.026(2) 0.0472(19) 0.0038(14) 0.0173(15) 0.0011(16)
C35 0.036(2) 0.027(2) 0.046(2) 0.0055(18) 0.0205(18) 0.001(2)
C36 0.041(2) 0.022(2) 0.039(2) 0.0016(17) 0.0133(17) 0.0004(17)
C37 0.050(3) 0.042(3) 0.058(2) -0.016(2) 0.007(2) 0.004(2)
C38 0.069(3) 0.048(3) 0.054(2) -0.015(3) -0.008(2) -0.007(3)
C39 0.054(3) 0.041(3) 0.038(2) -0.003(2) -0.0073(19) -0.001(2)
C310 0.036(2) 0.038(2) 0.0330(19) -0.0001(18) 0.0102(17) 0.0001(18)
C311 0.042(2) 0.030(2) 0.047(2) -0.0076(19) 0.0128(19) -0.0076(19)
C312 0.031(2) 0.034(2) 0.0334(19) -0.0048(18) 0.0032(16) -0.0045(18)
C313 0.039(2) 0.048(3) 0.0257(18) -0.005(2) 0.0100(16) -0.0024(18)
C314 0.047(2) 0.048(3) 0.0271(18) -0.004(2) -0.0050(17) 0.0035(19)
C315 0.039(2) 0.038(2) 0.044(2) 0.005(2) -0.0006(18) -0.012(2)
C316 0.029(2) 0.056(3) 0.041(2) 0.005(2) 0.0072(18) -0.010(2)
C317 0.036(2) 0.042(3) 0.0290(18) -0.0082(19) 0.0101(17) -0.0039(18)
O32 0.0569(18) 0.0293(18) 0.0527(16) -0.0037(14) 0.0244(14) 0.0087(14)
O35 0.0563(18) 0.0285(16) 0.0619(16) -0.0023(14) 0.0329(14) 0.0032(15)
N41 0.067(2) 0.030(2) 0.0298(17) -0.0014(17) 0.0001(16) -0.0032(16)
C42 0.069(3) 0.032(3) 0.035(2) -0.002(2) 0.001(2) -0.011(2)
C43 0.052(3) 0.014(2) 0.049(2) -0.0072(18) 0.0129(19) -0.0053(19)
N44 0.057(2) 0.032(2) 0.053(2) -0.0024(18) 0.0297(19) -0.0016(19)
C45 0.032(2) 0.029(2) 0.056(2) 0.0019(18) 0.0108(19) -0.005(2)
C46 0.047(2) 0.028(2) 0.037(2) -0.0032(19) -0.0032(18) -0.0071(18)
C47 0.083(4) 0.057(4) 0.101(4) 0.019(3) -0.041(3) -0.015(3)
C48 0.184(7) 0.081(5) 0.046(3) 0.043(5) -0.049(4) -0.005(3)
C49 0.165(6) 0.064(4) 0.043(3) 0.019(4) -0.044(3) -0.013(3)
C410 0.117(4) 0.039(3) 0.025(2) 0.003(3) 0.002(2) -0.0079(19)
C411 0.071(3) 0.031(2) 0.035(2) 0.009(2) 0.022(2) 0.0112(18)
C412 0.058(3) 0.051(3) 0.035(2) 0.008(2) -0.006(2) 0.020(2)
C413 0.084(4) 0.055(3) 0.062(3) -0.010(3) -0.036(3) 0.019(3)
C414 0.151(7) 0.056(4) 0.120(6) -0.025(5) -0.102(5) 0.017(4)
C415 0.081(6) 0.116(9) 0.287(17) -0.046(7) -0.112(9) 0.116(10)
C416 0.048(4) 0.182(11) 0.215(11) 0.001(6) 0.009(6) 0.162(10)
C417 0.047(3) 0.081(4) 0.079(3) 0.008(3) 0.014(3) 0.041(3)
O42 0.142(3) 0.033(2) 0.0448(17) 0.006(2) 0.0237(19) -0.0101(16)
O45 0.066(2) 0.0289(17) 0.0708(18) 0.0030(16) 0.0346(16) -0.0087(16)
N51 0.0410(18) 0.0219(18) 0.0279(15) 0.0000(14) 0.0117(14) 0.0024(14)
C52 0.030(2) 0.032(2) 0.0329(18) 0.0034(18) 0.0053(16) 0.0058(19)
C53 0.048(2) 0.017(2) 0.0417(19) 0.0066(18) 0.0178(18) 0.0043(18)
N54 0.050(2) 0.028(2) 0.0324(18) 0.0020(15) 0.0209(16) 0.0022(16)
C55 0.030(2) 0.022(2) 0.039(2) 0.0029(17) 0.0113(16) 0.0025(19)
C56 0.0253(19) 0.023(2) 0.0323(18) 0.0016(15) 0.0036(15) 0.0069(16)
C57 0.029(2) 0.037(2) 0.043(2) 0.0009(18) 0.0045(16) 0.005(2)
C58 0.041(2) 0.056(3) 0.0314(18) -0.006(2) -0.0014(17) 0.007(2)
C59 0.054(3) 0.046(3) 0.0342(19) 0.012(2) 0.0035(19) 0.004(2)
C510 0.046(2) 0.033(2) 0.0270(18) -0.0071(19) 0.0145(17) 0.0019(17)
C511 0.053(3) 0.033(2) 0.038(2) -0.006(2) 0.0176(19) -0.0031(18)
C512 0.038(2) 0.037(2) 0.0272(18) -0.0061(19) -0.0015(17) -0.0029(18)
C513 0.043(2) 0.055(3) 0.033(2) 0.001(2) 0.0069(18) 0.000(2)
C514 0.050(3) 0.081(4) 0.039(2) 0.014(3) 0.005(2) -0.007(3)
C515 0.055(3) 0.073(4) 0.058(3) 0.031(3) -0.014(2) -0.021(3)
C516 0.068(3) 0.048(3) 0.034(2) 0.007(2) -0.027(2) -0.003(2)
C517 0.053(3) 0.044(3) 0.0235(18) 0.003(2) -0.0071(18) -0.0014(19)
O52 0.0659(19) 0.0272(17) 0.0411(14) -0.0045(14) 0.0143(14) 0.0114(13)
O55 0.0509(16) 0.0302(16) 0.0335(12) -0.0017(14) 0.0170(12) 0.0064(13)
N61 0.067(2) 0.032(2) 0.0253(16) 0.0008(17) 0.0017(16) 0.0001(15)
C62 0.072(3) 0.018(2) 0.0308(19) -0.008(2) 0.0083(19) -0.0063(19)
C63 0.055(2) 0.021(2) 0.0234(16) 0.0068(19) -0.0004(16) -0.0079(18)
N64 0.0312(17) 0.0276(19) 0.0272(15) -0.0035(14) -0.0010(13) 0.0018(15)
C65 0.037(2) 0.029(2) 0.0230(17) -0.0081(18) -0.0089(16) -0.0002(18)
C66 0.071(3) 0.027(2) 0.0231(18) -0.003(2) -0.0095(18) 0.0013(17)
C67 0.087(3) 0.048(3) 0.038(2) 0.013(3) -0.025(2) -0.007(2)
C68 0.130(5) 0.054(3) 0.041(2) 0.007(3) -0.035(3) 0.001(3)
C69 0.127(5) 0.054(3) 0.028(2) -0.017(3) -0.015(3) 0.001(2)
C610 0.105(4) 0.056(3) 0.0213(19) -0.016(3) 0.010(2) 0.003(2)
C611 0.049(2) 0.026(2) 0.0296(18) 0.0122(18) 0.0102(17) 0.0094(17)
C612 0.030(2) 0.043(3) 0.035(2) 0.0088(19) 0.0088(17) 0.020(2)
C613 0.032(2) 0.040(3) 0.052(2) 0.0085(19) 0.0002(19) 0.003(2)
C614 0.048(3) 0.049(3) 0.074(3) -0.006(2) -0.016(2) 0.012(3)
C615 0.051(3) 0.049(3) 0.106(4) 0.001(3) -0.012(3) 0.040(4)
C616 0.034(3) 0.074(4) 0.084(3) 0.001(3) 0.014(2) 0.049(3)
C617 0.044(3) 0.056(3) 0.052(2) 0.014(2) 0.017(2) 0.021(2)
O62 0.111(3) 0.0301(19) 0.0383(15) -0.0023(17) 0.0189(16) -0.0095(14)
O65 0.0482(16) 0.0299(16) 0.0381(13) 0.0007(14) 0.0030(12) 0.0001(14)

loop_
_atom_type_symbol
_atom_type_description
_atom_type_scat_dispersion_real
_atom_type_scat_dispersion_imag
_atom_type_scat_source
C C 0.0033 0.0016 'International Tables Vol C Tables 4.2.6.8 and 6.1.1.4'
H H 0.0000 0.0000 'International Tables Vol C Tables 4.2.6.8 and 6.1.1.4'
N N 0.0061 0.0033 'International Tables Vol C Tables 4.2.6.8 and 6.1.1.4'
O O 0.0106 0.0060 'International Tables Vol C Tables 4.2.6.8 and 6.1.1.4'

loop_
_geom_angle_atom_site_label_1
_geom_angle_atom_site_label_2
_geom_angle_atom_site_label_3
_geom_angle_site_symmetry_1
_geom_angle_site_symmetry_3
_geom_angle
_geom_angle_publ_flag
C12 N11 C110 . . 120.2(3) ?
C12 N11 C16 . . 125.8(3) ?
C110 N11 C16 . . 113.9(3) ?
O12 C12 N11 . . 122.7(3) ?
O12 C12 C13 . . 118.4(3) ?
N11 C12 C13 . . 118.8(3) ?
N14 C13 C12 . . 113.7(3) ?
N14 C13 C111 . . 111.4(3) ?
C12 C13 C111 . . 110.2(3) ?
N14 C13 H13 . . 107.1 ?
C12 C13 H13 . . 107.1 ?
C111 C13 H13 . . 107.1 ?
C15 N14 C13 . . 125.8(3) ?
C15 N14 H14 . . 104(4) ?
C13 N14 H14 . . 128(3) ?
O15 C15 N14 . . 123.1(3) ?
O15 C15 C16 . . 118.8(3) ?
N14 C15 C16 . . 118.0(3) ?
N11 C16 C15 . . 114.6(3) ?
N11 C16 C17 . . 109.2(3) ?
C15 C16 C17 . . 110.0(3) ?
N11 C16 H16 . . 107.6 ?
C15 C16 H16 . . 107.6 ?
C17 C16 H16 . . 107.6 ?
C16 C17 C18 . . 112.8(3) ?
C16 C17 H17A . . 109.0 ?
C18 C17 H17A . . 109.0 ?
C16 C17 H17B . . 109.0 ?
C18 C17 H17B . . 109.0 ?
H17A C17 H17B . . 107.8 ?
C19 C18 C17 . . 110.7(3) ?
C19 C18 H18A . . 109.5 ?
C17 C18 H18A . . 109.5 ?
C19 C18 H18B . . 109.5 ?
C17 C18 H18B . . 109.5 ?
H18A C18 H18B . . 108.1 ?
C110 C19 C18 . . 110.1(3) ?
C110 C19 H19A . . 109.6 ?
C18 C19 H19A . . 109.6 ?
C110 C19 H19B . . 109.6 ?
C18 C19 H19B . . 109.6 ?
H19A C19 H19B . . 108.2 ?
N11 C110 C19 . . 109.8(3) ?
N11 C110 H11A . . 109.7 ?
C19 C110 H11A . . 109.7 ?
N11 C110 H11B . . 109.7 ?
C19 C110 H11B . . 109.7 ?
H11A C110 H11B . . 108.2 ?
C112 C111 C13 . . 111.3(3) ?
C112 C111 H11C . . 109.4 ?
C13 C111 H11C . . 109.4 ?
C112 C111 H11D . . 109.4 ?
C13 C111 H11D . . 109.4 ?
H11C C111 H11D . . 108.0 ?
C113 C112 C117 . . 117.7(4) ?
C113 C112 C111 . . 120.5(3) ?
C117 C112 C111 . . 121.8(3) ?
C114 C113 C112 . . 120.6(4) ?
C114 C113 H113 . . 119.7 ?
C112 C113 H113 . . 119.7 ?
C115 C114 C113 . . 120.6(4) ?
C115 C114 H114 . . 119.7 ?
C113 C114 H114 . . 119.7 ?
C116 C115 C114 . . 120.6(4) ?
C116 C115 H115 . . 119.7 ?
C114 C115 H115 . . 119.7 ?
C115 C116 C117 . . 119.6(4) ?
C115 C116 H116 . . 120.2 ?
C117 C116 H116 . . 120.2 ?
C112 C117 C116 . . 121.0(4) ?
C112 C117 H117 . . 119.5 ?
C116 C117 H117 . . 119.5 ?
C22 N21 C26 . . 126.5(3) ?
C22 N21 C210 . . 120.4(3) ?
C26 N21 C210 . . 112.5(3) ?
O22 C22 N21 . . 123.5(3) ?
O22 C22 C23 . . 118.4(4) ?
N21 C22 C23 . . 117.8(3) ?
N24 C23 C22 . . 114.3(3) ?
N24 C23 C211 . . 109.4(3) ?
C22 C23 C211 . . 107.5(3) ?
N24 C23 H23 . . 108.5 ?
C22 C23 H23 . . 108.5 ?
C211 C23 H23 . . 108.5 ?
C25 N24 C23 . . 126.2(3) ?
C25 N24 H24 . . 120(3) ?
C23 N24 H24 . . 113(3) ?
O25 C25 N24 . . 123.6(3) ?
O25 C25 C26 . . 118.3(3) ?
N24 C25 C26 . . 118.0(3) ?
N21 C26 C25 . . 113.9(3) ?
N21 C26 C27 . . 109.4(3) ?
C25 C26 C27 . . 110.8(3) ?
N21 C26 H26 . . 107.4 ?
C25 C26 H26 . . 107.4 ?
C27 C26 H26 . . 107.4 ?
C28 C27 C26 . . 111.8(3) ?
C28 C27 H27A . . 109.3 ?
C26 C27 H27A . . 109.3 ?
C28 C27 H27B . . 109.3 ?
C26 C27 H27B . . 109.3 ?
H27A C27 H27B . . 107.9 ?
C27 C28 C29 . . 111.5(4) ?
C27 C28 H28A . . 109.3 ?
C29 C28 H28A . . 109.3 ?
C27 C28 H28B . . 109.3 ?
C29 C28 H28B . . 109.3 ?
H28A C28 H28B . . 108.0 ?
C210 C29 C28 . . 111.0(3) ?
C210 C29 H29A . . 109.4 ?
C28 C29 H29A . . 109.4 ?
C210 C29 H29B . . 109.4 ?
C28 C29 H29B . . 109.4 ?
H29A C29 H29B . . 108.0 ?
N21 C210 C29 . . 110.5(3) ?
N21 C210 H21A . . 109.5 ?
C29 C210 H21A . . 109.5 ?
N21 C210 H21B . . 109.5 ?
C29 C210 H21B . . 109.5 ?
H21A C210 H21B . . 108.1 ?
C212 C211 C23 . . 113.0(3) ?
C212 C211 H21C . . 109.0 ?
C23 C211 H21C . . 109.0 ?
C212 C211 H21D . . 109.0 ?
C23 C211 H21D . . 109.0 ?
H21C C211 H21D . . 107.8 ?
C217 C212 C213 . . 117.5(4) ?
C217 C212 C211 . . 120.8(4) ?
C213 C212 C211 . . 121.5(3) ?
C214 C213 C212 . . 121.9(4) ?
C214 C213 H213 . . 119.0 ?
C212 C213 H213 . . 119.0 ?
C213 C214 C215 . . 120.5(4) ?
C213 C214 H214 . . 119.8 ?
C215 C214 H214 . . 119.8 ?
C216 C215 C214 . . 119.3(4) ?
C216 C215 H215 . . 120.3 ?
C214 C215 H215 . . 120.3 ?
C215 C216 C217 . . 121.0(4) ?
C215 C216 H216 . . 119.5 ?
C217 C216 H216 . . 119.5 ?
C212 C217 C216 . . 119.7(4) ?
C212 C217 H217 . . 120.1 ?
C216 C217 H217 . . 120.1 ?
C32 N31 C36 . . 126.4(3) ?
C32 N31 C310 . . 119.2(3) ?
C36 N31 C310 . . 114.3(3) ?
O32 C32 N31 . . 123.4(3) ?
O32 C32 C33 . . 118.4(4) ?
N31 C32 C33 . . 118.1(3) ?
N34 C33 C32 . . 114.7(3) ?
N34 C33 C311 . . 109.3(3) ?
C32 C33 C311 . . 107.1(3) ?
N34 C33 H33 . . 108.5 ?
C32 C33 H33 . . 108.5 ?
C311 C33 H33 . . 108.5 ?
C35 N34 C33 . . 125.3(3) ?
C35 N34 H34 . . 117(2) ?
C33 N34 H34 . . 117(2) ?
O35 C35 N34 . . 123.1(3) ?
O35 C35 C36 . . 118.6(4) ?
N34 C35 C36 . . 118.2(3) ?
N31 C36 C35 . . 114.8(3) ?
N31 C36 C37 . . 110.5(3) ?
C35 C36 C37 . . 108.6(3) ?
N31 C36 H36 . . 107.6 ?
C35 C36 H36 . . 107.6 ?
C37 C36 H36 . . 107.6 ?
C36 C37 C38 . . 111.3(3) ?
C36 C37 H37A . . 109.4 ?
C38 C37 H37A . . 109.4 ?
C36 C37 H37B . . 109.4 ?
C38 C37 H37B . . 109.4 ?
H37A C37 H37B . . 108.0 ?
C39 C38 C37 . . 112.4(4) ?
C39 C38 H38A . . 109.1 ?
C37 C38 H38A . . 109.1 ?
C39 C38 H38B . . 109.1 ?
C37 C38 H38B . . 109.1 ?
H38A C38 H38B . . 107.9 ?
C38 C39 C310 . . 109.5(3) ?
C38 C39 H39A . . 109.8 ?
C310 C39 H39A . . 109.8 ?
C38 C39 H39B . . 109.8 ?
C310 C39 H39B . . 109.8 ?
H39A C39 H39B . . 108.2 ?
N31 C310 C39 . . 109.9(3) ?
N31 C310 H31A . . 109.7 ?
C39 C310 H31A . . 109.7 ?
N31 C310 H31B . . 109.7 ?
C39 C310 H31B . . 109.7 ?
H31A C310 H31B . . 108.2 ?
C312 C311 C33 . . 113.4(3) ?
C312 C311 H31C . . 108.9 ?
C33 C311 H31C . . 108.9 ?
C312 C311 H31D . . 108.9 ?
C33 C311 H31D . . 108.9 ?
H31C C311 H31D . . 107.7 ?
C313 C312 C317 . . 117.6(4) ?
C313 C312 C311 . . 121.0(3) ?
C317 C312 C311 . . 121.3(4) ?
C312 C313 C314 . . 120.7(3) ?
C312 C313 H313 . . 119.7 ?
C314 C313 H313 . . 119.7 ?
C313 C314 C315 . . 121.0(4) ?
C313 C314 H314 . . 119.5 ?
C315 C314 H314 . . 119.5 ?
C316 C315 C314 . . 117.3(4) ?
C316 C315 H315 . . 121.3 ?
C314 C315 H315 . . 121.3 ?
C317 C316 C315 . . 121.7(4) ?
C317 C316 H316 . . 119.2 ?
C315 C316 H316 . . 119.2 ?
C316 C317 C312 . . 121.8(4) ?
C316 C317 H317 . . 119.1 ?
C312 C317 H317 . . 119.1 ?
C42 N41 C46 . . 126.2(3) ?
C42 N41 C410 . . 120.7(3) ?
C46 N41 C410 . . 113.1(3) ?
O42 C42 N41 . . 122.9(4) ?
O42 C42 C43 . . 118.0(4) ?
N41 C42 C43 . . 119.0(4) ?
N44 C43 C42 . . 113.0(4) ?
N44 C43 C411 . . 111.1(3) ?
C42 C43 C411 . . 109.2(3) ?
N44 C43 H43 . . 107.8 ?
C42 C43 H43 . . 107.8 ?
C411 C43 H43 . . 107.8 ?
C45 N44 C43 . . 126.2(3) ?
C45 N44 H44 . . 116(3) ?
C43 N44 H44 . . 113(3) ?
O45 C45 N44 . . 123.1(4) ?
O45 C45 C46 . . 118.5(4) ?
N44 C45 C46 . . 118.3(4) ?
N41 C46 C45 . . 114.3(3) ?
N41 C46 C47 . . 108.4(3) ?
C45 C46 C47 . . 109.6(4) ?
N41 C46 H46 . . 108.1 ?
C45 C46 H46 . . 108.1 ?
C47 C46 H46 . . 108.1 ?
C46 C47 C48 . . 111.3(5) ?
C46 C47 H47A . . 109.4 ?
C48 C47 H47A . . 109.4 ?
C46 C47 H47B . . 109.4 ?
C48 C47 H47B . . 109.4 ?
H47A C47 H47B . . 108.0 ?
C49 C48 C47 . . 111.5(5) ?
C49 C48 H48A . . 109.3 ?
C47 C48 H48A . . 109.3 ?
C49 C48 H48B . . 109.3 ?
C47 C48 H48B . . 109.3 ?
H48A C48 H48B . . 108.0 ?
C410 C49 C48 . . 109.9(4) ?
C410 C49 H49A . . 109.7 ?
C48 C49 H49A . . 109.7 ?
C410 C49 H49B . . 109.7 ?
C48 C49 H49B . . 109.7 ?
H49A C49 H49B . . 108.2 ?
N41 C410 C49 . . 109.6(4) ?
N41 C410 H41A . . 109.7 ?
C49 C410 H41A . . 109.7 ?
N41 C410 H41B . . 109.7 ?
C49 C410 H41B . . 109.7 ?
H41A C410 H41B . . 108.2 ?
C412 C411 C43 . . 110.9(3) ?
C412 C411 H41C . . 109.5 ?
C43 C411 H41C . . 109.5 ?
C412 C411 H41D . . 109.5 ?
C43 C411 H41D . . 109.5 ?
H41C C411 H41D . . 108.0 ?
C413 C412 C417 . . 119.0(5) ?
C413 C412 C411 . . 120.7(4) ?
C417 C412 C411 . . 120.1(5) ?
C412 C413 C414 . . 121.0(6) ?
C412 C413 H413 . . 119.5 ?
C414 C413 H413 . . 119.5 ?
C415 C414 C413 . . 117.7(8) ?
C415 C414 H414 . . 121.1 ?
C413 C414 H414 . . 121.1 ?
C416 C415 C414 . . 121.9(10) ?
C416 C415 H415 . . 119.1 ?
C414 C415 H415 . . 119.1 ?
C415 C416 C417 . . 121.7(10) ?
C415 C416 H416 . . 119.1 ?
C417 C416 H416 . . 119.1 ?
C416 C417 C412 . . 118.7(7) ?
C416 C417 H417 . . 120.6 ?
C412 C417 H417 . . 120.6 ?
C52 N51 C56 . . 125.6(3) ?
C52 N51 C510 . . 120.8(3) ?
C56 N51 C510 . . 113.5(3) ?
O52 C52 N51 . . 122.4(3) ?
O52 C52 C53 . . 118.9(4) ?
N51 C52 C53 . . 118.5(3) ?
N54 C53 C52 . . 113.6(3) ?
N54 C53 C511 . . 112.0(3) ?
C52 C53 C511 . . 109.1(3) ?
N54 C53 H53 . . 107.3 ?
C52 C53 H53 . . 107.3 ?
C511 C53 H53 . . 107.3 ?
C55 N54 C53 . . 125.9(3) ?
C55 N54 H54 . . 115(2) ?
C53 N54 H54 . . 113(2) ?
O55 C55 N54 . . 122.6(3) ?
O55 C55 C56 . . 118.0(3) ?
N54 C55 C56 . . 119.3(3) ?
N51 C56 C55 . . 114.1(3) ?
N51 C56 C57 . . 108.6(3) ?
C55 C56 C57 . . 110.6(3) ?
N51 C56 H56 . . 107.8 ?
C55 C56 H56 . . 107.8 ?
C57 C56 H56 . . 107.8 ?
C56 C57 C58 . . 111.4(3) ?
C56 C57 H57A . . 109.3 ?
C58 C57 H57A . . 109.3 ?
C56 C57 H57B . . 109.3 ?
C58 C57 H57B . . 109.3 ?
H57A C57 H57B . . 108.0 ?
C59 C58 C57 . . 112.0(4) ?
C59 C58 H58A . . 109.2 ?
C57 C58 H58A . . 109.2 ?
C59 C58 H58B . . 109.2 ?
C57 C58 H58B . . 109.2 ?
H58A C58 H58B . . 107.9 ?
C510 C59 C58 . . 111.1(3) ?
C510 C59 H59A . . 109.4 ?
C58 C59 H59A . . 109.4 ?
C510 C59 H59B . . 109.4 ?
C58 C59 H59B . . 109.4 ?
H59A C59 H59B . . 108.0 ?
N51 C510 C59 . . 110.1(3) ?
N51 C510 H51A . . 109.7 ?
C59 C510 H51A . . 109.7 ?
N51 C510 H51B . . 109.7 ?
C59 C510 H51B . . 109.7 ?
H51A C510 H51B . . 108.2 ?
C512 C511 C53 . . 111.0(3) ?
C512 C511 H51C . . 109.4 ?
C53 C511 H51C . . 109.4 ?
C512 C511 H51D . . 109.4 ?
C53 C511 H51D . . 109.4 ?
H51C C511 H51D . . 108.0 ?
C517 C512 C513 . . 118.3(4) ?
C517 C512 C511 . . 121.6(3) ?
C513 C512 C511 . . 120.0(4) ?
C514 C513 C512 . . 121.8(4) ?
C514 C513 H513 . . 119.1 ?
C512 C513 H513 . . 119.1 ?
C513 C514 C515 . . 119.4(4) ?
C513 C514 H514 . . 120.3 ?
C515 C514 H514 . . 120.3 ?
C516 C515 C514 . . 119.9(4) ?
C516 C515 H515 . . 120.1 ?
C514 C515 H515 . . 120.1 ?
C515 C516 C517 . . 119.4(4) ?
C515 C516 H516 . . 120.3 ?
C517 C516 H516 . . 120.3 ?
C512 C517 C516 . . 121.1(4) ?
C512 C517 H517 . . 119.4 ?
C516 C517 H517 . . 119.4 ?
C62 N61 C66 . . 126.2(3) ?
C62 N61 C610 . . 119.8(4) ?
C66 N61 C610 . . 113.9(3) ?
O62 C62 N61 . . 123.7(3) ?
O62 C62 C63 . . 117.5(4) ?
N61 C62 C63 . . 118.6(3) ?
N64 C63 C62 . . 113.9(3) ?
N64 C63 C611 . . 109.8(3) ?
C62 C63 C611 . . 107.4(3) ?
N64 C63 H63 . . 108.5 ?
C62 C63 H63 . . 108.5 ?
C611 C63 H63 . . 108.5 ?
C65 N64 C63 . . 125.5(3) ?
C65 N64 H64 . . 120(2) ?
C63 N64 H64 . . 113(2) ?
O65 C65 N64 . . 122.8(3) ?
O65 C65 C66 . . 118.9(3) ?
N64 C65 C66 . . 118.1(3) ?
N61 C66 C65 . . 115.1(3) ?
N61 C66 C67 . . 110.3(3) ?
C65 C66 C67 . . 110.3(4) ?
N61 C66 H66 . . 106.9 ?
C65 C66 H66 . . 106.9 ?
C67 C66 H66 . . 106.9 ?
C68 C67 C66 . . 112.0(4) ?
C68 C67 H67A . . 109.2 ?
C66 C67 H67A . . 109.2 ?
C68 C67 H67B . . 109.2 ?
C66 C67 H67B . . 109.2 ?
H67A C67 H67B . . 107.9 ?
C69 C68 C67 . . 112.3(4) ?
C69 C68 H68A . . 109.1 ?
C67 C68 H68A . . 109.1 ?
C69 C68 H68B . . 109.1 ?
C67 C68 H68B . . 109.1 ?
H68A C68 H68B . . 107.9 ?
C610 C69 C68 . . 110.7(4) ?
C610 C69 H69A . . 109.5 ?
C68 C69 H69A . . 109.5 ?
C610 C69 H69B . . 109.5 ?
C68 C69 H69B . . 109.5 ?
H69A C69 H69B . . 108.1 ?
N61 C610 C69 . . 109.9(4) ?
N61 C610 H61A . . 109.7 ?
C69 C610 H61A . . 109.7 ?
N61 C610 H61B . . 109.7 ?
C69 C610 H61B . . 109.7 ?
H61A C610 H61B . . 108.2 ?
C612 C611 C63 . . 112.9(3) ?
C612 C611 H61C . . 109.0 ?
C63 C611 H61C . . 109.0 ?
C612 C611 H61D . . 109.0 ?
C63 C611 H61D . . 109.0 ?
H61C C611 H61D . . 107.8 ?
C617 C612 C613 . . 118.8(4) ?
C617 C612 C611 . . 120.7(4) ?
C613 C612 C611 . . 120.5(3) ?
C614 C613 C612 . . 120.9(4) ?
C614 C613 H613 . . 119.5 ?
C612 C613 H613 . . 119.5 ?
C613 C614 C615 . . 120.2(5) ?
C613 C614 H614 . . 119.9 ?
C615 C614 H614 . . 119.9 ?
C616 C615 C614 . . 119.1(5) ?
C616 C615 H615 . . 120.4 ?
C614 C615 H615 . . 120.4 ?
C617 C616 C615 . . 120.6(4) ?
C617 C616 H616 . . 119.7 ?
C615 C616 H616 . . 119.7 ?
C616 C617 C612 . . 120.3(5) ?
C616 C617 H617 . . 119.9 ?
C612 C617 H617 . . 119.9 ?

loop_
_geom_bond_atom_site_label_1
_geom_bond_atom_site_label_2
_geom_bond_site_symmetry_2
_geom_bond_distance
_geom_bond_publ_flag
N11 C12 . 1.334(5) ?
N11 C110 . 1.467(4) ?
N11 C16 . 1.472(4) ?
C12 O12 . 1.230(4) ?
C12 C13 . 1.504(4) ?
C13 N14 . 1.454(5) ?
C13 C111 . 1.533(5) ?
C13 H13 . 0.9800 ?
N14 C15 . 1.338(5) ?
N14 H14 . 0.79(4) ?
C15 O15 . 1.238(4) ?
C15 C16 . 1.507(4) ?
C16 C17 . 1.519(5) ?
C16 H16 . 0.9800 ?
C17 C18 . 1.531(4) ?
C17 H17A . 0.9700 ?
C17 H17B . 0.9700 ?
C18 C19 . 1.522(5) ?
C18 H18A . 0.9700 ?
C18 H18B . 0.9700 ?
C19 C110 . 1.505(5) ?
C19 H19A . 0.9700 ?
C19 H19B . 0.9700 ?
C110 H11A . 0.9700 ?
C110 H11B . 0.9700 ?
C111 C112 . 1.513(5) ?
C111 H11C . 0.9700 ?
C111 H11D . 0.9700 ?
C112 C113 . 1.397(5) ?
C112 C117 . 1.397(5) ?
C113 C114 . 1.385(6) ?
C113 H113 . 0.9300 ?
C114 C115 . 1.371(6) ?
C114 H114 . 0.9300 ?
C115 C116 . 1.360(6) ?
C115 H115 . 0.9300 ?
C116 C117 . 1.401(6) ?
C116 H116 . 0.9300 ?
C117 H117 . 0.9300 ?
N21 C22 . 1.335(5) ?
N21 C26 . 1.467(4) ?
N21 C210 . 1.478(4) ?
C22 O22 . 1.232(4) ?
C22 C23 . 1.507(5) ?
C23 N24 . 1.464(5) ?
C23 C211 . 1.555(5) ?
C23 H23 . 0.9800 ?
N24 C25 . 1.332(5) ?
N24 H24 . 0.89(4) ?
C25 O25 . 1.234(4) ?
C25 C26 . 1.515(4) ?
C26 C27 . 1.527(5) ?
C26 H26 . 0.9800 ?
C27 C28 . 1.522(5) ?
C27 H27A . 0.9700 ?
C27 H27B . 0.9700 ?
C28 C29 . 1.535(6) ?
C28 H28A . 0.9700 ?
C28 H28B . 0.9700 ?
C29 C210 . 1.516(6) ?
C29 H29A . 0.9700 ?
C29 H29B . 0.9700 ?
C210 H21A . 0.9700 ?
C210 H21B . 0.9700 ?
C211 C212 . 1.509(6) ?
C211 H21C . 0.9700 ?
C211 H21D . 0.9700 ?
C212 C217 . 1.382(5) ?
C212 C213 . 1.407(6) ?
C213 C214 . 1.353(6) ?
C213 H213 . 0.9300 ?
C214 C215 . 1.372(6) ?
C214 H214 . 0.9300 ?
C215 C216 . 1.367(6) ?
C215 H215 . 0.9300 ?
C216 C217 . 1.405(6) ?
C216 H216 . 0.9300 ?
C217 H217 . 0.9300 ?
N31 C32 . 1.335(5) ?
N31 C36 . 1.457(4) ?
N31 C310 . 1.467(4) ?
C32 O32 . 1.238(4) ?
C32 C33 . 1.501(5) ?
C33 N34 . 1.466(5) ?
C33 C311 . 1.551(5) ?
C33 H33 . 0.9800 ?
N34 C35 . 1.328(5) ?
N34 H34 . 1.00(4) ?
C35 O35 . 1.234(5) ?
C35 C36 . 1.514(5) ?
C36 C37 . 1.516(5) ?
C36 H36 . 0.9800 ?
C37 C38 . 1.533(5) ?
C37 H37A . 0.9700 ?
C37 H37B . 0.9700 ?
C38 C39 . 1.512(6) ?
C38 H38A . 0.9700 ?
C38 H38B . 0.9700 ?
C39 C310 . 1.515(5) ?
C39 H39A . 0.9700 ?
C39 H39B . 0.9700 ?
C310 H31A . 0.9700 ?
C310 H31B . 0.9700 ?
C311 C312 . 1.490(5) ?
C311 H31C . 0.9700 ?
C311 H31D . 0.9700 ?
C312 C313 . 1.387(5) ?
C312 C317 . 1.402(5) ?
C313 C314 . 1.397(6) ?
C313 H313 . 0.9300 ?
C314 C315 . 1.406(5) ?
C314 H314 . 0.9300 ?
C315 C316 . 1.388(6) ?
C315 H315 . 0.9300 ?
C316 C317 . 1.361(6) ?
C316 H316 . 0.9300 ?
C317 H317 . 0.9300 ?
N41 C42 . 1.319(5) ?
N41 C46 . 1.454(5) ?
N41 C410 . 1.478(5) ?
C42 O42 . 1.237(5) ?
C42 C43 . 1.505(5) ?
C43 N44 . 1.447(5) ?
C43 C411 . 1.531(5) ?
C43 H43 . 0.9800 ?
N44 C45 . 1.324(5) ?
N44 H44 . 0.80(3) ?
C45 O45 . 1.239(5) ?
C45 C46 . 1.497(5) ?
C46 C47 . 1.529(6) ?
C46 H46 . 0.9800 ?
C47 C48 . 1.556(7) ?
C47 H47A . 0.9700 ?
C47 H47B . 0.9700 ?
C48 C49 . 1.519(7) ?
C48 H48A . 0.9700 ?
C48 H48B . 0.9700 ?
C49 C410 . 1.501(7) ?
C49 H49A . 0.9700 ?
C49 H49B . 0.9700 ?
C410 H41A . 0.9700 ?
C410 H41B . 0.9700 ?
C411 C412 . 1.515(6) ?
C411 H41C . 0.9700 ?
C411 H41D . 0.9700 ?
C412 C413 . 1.369(7) ?
C412 C417 . 1.391(6) ?
C413 C414 . 1.389(8) ?
C413 H413 . 0.9300 ?
C414 C415 . 1.383(13) ?
C414 H414 . 0.9300 ?
C415 C416 . 1.300(15) ?
C415 H415 . 0.9300 ?
C416 C417 . 1.383(10) ?
C416 H416 . 0.9300 ?
C417 H417 . 0.9300 ?
N51 C52 . 1.342(5) ?
N51 C56 . 1.454(4) ?
N51 C510 . 1.469(4) ?
C52 O52 . 1.233(4) ?
C52 C53 . 1.517(5) ?
C53 N54 . 1.448(5) ?
C53 C511 . 1.536(5) ?
C53 H53 . 0.9800 ?
N54 C55 . 1.312(5) ?
N54 H54 . 0.86(3) ?
C55 O55 . 1.249(4) ?
C55 C56 . 1.514(5) ?
C56 C57 . 1.535(5) ?
C56 H56 . 0.9800 ?
C57 C58 . 1.547(5) ?
C57 H57A . 0.9700 ?
C57 H57B . 0.9700 ?
C58 C59 . 1.518(6) ?
C58 H58A . 0.9700 ?
C58 H58B . 0.9700 ?
C59 C510 . 1.513(5) ?
C59 H59A . 0.9700 ?
C59 H59B . 0.9700 ?
C510 H51A . 0.9700 ?
C510 H51B . 0.9700 ?
C511 C512 . 1.506(5) ?
C511 H51C . 0.9700 ?
C511 H51D . 0.9700 ?
C512 C517 . 1.382(5) ?
C512 C513 . 1.397(5) ?
C513 C514 . 1.369(6) ?
C513 H513 . 0.9300 ?
C514 C515 . 1.402(7) ?
C514 H514 . 0.9300 ?
C515 C516 . 1.390(6) ?
C515 H515 . 0.9300 ?
C516 C517 . 1.395(6) ?
C516 H516 . 0.9300 ?
C517 H517 . 0.9300 ?
N61 C62 . 1.327(5) ?
N61 C66 . 1.462(5) ?
N61 C610 . 1.480(5) ?
C62 O62 . 1.238(5) ?
C62 C63 . 1.514(5) ?
C63 N64 . 1.467(5) ?
C63 C611 . 1.553(5) ?
C63 H63 . 0.9800 ?
N64 C65 . 1.341(5) ?
N64 H64 . 0.96(4) ?
C65 O65 . 1.232(4) ?
C65 C66 . 1.503(5) ?
C66 C67 . 1.527(6) ?
C66 H66 . 0.9800 ?
C67 C68 . 1.527(6) ?
C67 H67A . 0.9700 ?
C67 H67B . 0.9700 ?
C68 C69 . 1.525(7) ?
C68 H68A . 0.9700 ?
C68 H68B . 0.9700 ?
C69 C610 . 1.514(7) ?
C69 H69A . 0.9700 ?
C69 H69B . 0.9700 ?
C610 H61A . 0.9700 ?
C610 H61B . 0.9700 ?
C611 C612 . 1.496(6) ?
C611 H61C . 0.9700 ?
C611 H61D . 0.9700 ?
C612 C617 . 1.381(5) ?
C612 C613 . 1.386(6) ?
C613 C614 . 1.369(6) ?
C613 H613 . 0.9300 ?
C614 C615 . 1.382(7) ?
C614 H614 . 0.9300 ?
C615 C616 . 1.381(7) ?
C615 H615 . 0.9300 ?
C616 C617 . 1.378(7) ?
C616 H616 . 0.9300 ?
C617 H617 . 0.9300 ?

loop_
_geom_hbond_atom_site_label_D
_geom_hbond_atom_site_label_H
_geom_hbond_atom_site_label_A
_geom_hbond_site_symmetry_A
_geom_hbond_distance_DH
_geom_hbond_distance_HA
_geom_hbond_distance_DA
_geom_hbond_angle_DHA
N14 H14 O25 2_547 0.79(4) 2.28(4) 2.906(4) 137(4)
N24 H24 O15 2_547 0.89(4) 2.10(5) 2.964(4) 165(4)
N34 H34 O45 1_545 1.00(4) 2.00(4) 2.881(4) 145(3)
N44 H44 O35 . 0.80(3) 2.16(3) 2.930(5) 162(4)
N54 H54 O65 1_545 0.86(3) 2.13(3) 2.946(4) 159(3)
N64 H64 O55 . 0.96(4) 2.01(4) 2.895(4) 152(3)
